data_2009317
loop_
_publ_author_name
'Low, John Nicolson'
'Cobo, Justo'
'Melguizo, Manuel'
'Nogueras, Manuel'
'Sanchez, Adolfo'

_publ_section_title
;
 Piperidinium
 6-amino-3-methyl-5-nitroso-2,4-dioxo-1,2,3,4-tetrahydropyrimidin-1-ide
;
_journal_issue 12
_journal_name_full 'Acta Crystallographica Section C'
_journal_page_first IUC9900153
_journal_paper_doi 10.1107/S0108270199098303
_journal_volume 55
_journal_year 1999
_chemical_formula_moiety 'C5 H12 N 1+, C5 H5 N4 O3 1-'
_chemical_formula_sum 'C10 H17 N5 O3'
_chemical_formula_weight 255.29
_chemical_name_systematic
;
Piperidinium 6-amino-3-methyl-5-nitrosopyrimidine-2,4(1H,3H)-dione
;
_space_group_IT_number 2
_symmetry_cell_setting triclinic
_symmetry_space_group_name_Hall '-P 1'
_symmetry_space_group_name_H-M 'P -1'
_cell_angle_alpha 100.89(3)
_cell_angle_beta 98.99(3)
_cell_angle_gamma 96.72(3)
_cell_formula_units_Z 4
_cell_length_a 10.055(2)
_cell_length_b 10.405(2)
_cell_length_c 12.138(2)
_cell_measurement_reflns_used 5538
_cell_measurement_temperature 150.00(10)
_cell_measurement_theta_max 27.45
_cell_measurement_theta_min 2.37
_cell_volume 1217.6(4)
_computing_cell_refinement 'DENZO (Otwinowski & Minor, 1997)'
_computing_data_collection 'KappaCCD Software (Nonius, 1997)'
_computing_data_reduction 'DENZO (Otwinowski & Minor, 1997)'
_computing_molecular_graphics 'ORTEPII (Johnson, 1976), andLATON (Spek, 1999)'
_computing_publication_material 'SHELXL97  and WordPerfect macro PRPKAPPA (Ferguson, 1999)'
_computing_structure_refinement 'SHELXL97 (Sheldrick, 1997b)'
_computing_structure_solution 'SHELXS97 (Sheldrick, 1997a)'
_diffrn_ambient_temperature 150.00(10)
_diffrn_measured_fraction_theta_full 0.995
_diffrn_measured_fraction_theta_max 0.995
_diffrn_measurement_device_type KappaCCD
_diffrn_measurement_method '\f and \w scans with \k offsets'
_diffrn_radiation_monochromator graphite
_diffrn_radiation_source 'fine-focus sealed X-ray tube'
_diffrn_radiation_type MoK\a
_diffrn_radiation_wavelength 0.71073
_diffrn_reflns_av_R_equivalents 0.062
_diffrn_reflns_av_sigmaI/netI 0.079
_diffrn_reflns_limit_h_max 13
_diffrn_reflns_limit_h_min -12
_diffrn_reflns_limit_k_max 13
_diffrn_reflns_limit_k_min -13
_diffrn_reflns_limit_l_max 15
_diffrn_reflns_limit_l_min -15
_diffrn_reflns_number 18682
_diffrn_reflns_theta_full 27.45
_diffrn_reflns_theta_max 27.45
_diffrn_reflns_theta_min 2.37
_diffrn_standards_decay_% negligible
_exptl_absorpt_coefficient_mu 0.105
_exptl_absorpt_correction_T_max 0.993
_exptl_absorpt_correction_T_min 0.829
_exptl_absorpt_correction_type multi-scan
_exptl_absorpt_process_details '(SORTAV; Blessing, 1995, 1997)'
_exptl_crystal_colour red
_exptl_crystal_density_diffrn 1.393
_exptl_crystal_density_method 'not measured'
_exptl_crystal_description plate
_exptl_crystal_F_000 544
_exptl_crystal_size_max 0.35
_exptl_crystal_size_mid 0.075
_exptl_crystal_size_min 0.075
_refine_diff_density_max 0.434
_refine_diff_density_min -0.298
_refine_ls_extinction_method none
_refine_ls_goodness_of_fit_ref 0.988
_refine_ls_hydrogen_treatment constr
_refine_ls_matrix_type full
_refine_ls_number_parameters 327
_refine_ls_number_reflns 5538
_refine_ls_number_restraints 0
_refine_ls_restrained_S_all 0.988
_refine_ls_R_factor_all 0.103
_refine_ls_R_factor_gt 0.051
_refine_ls_shift/su_max 0.001
_refine_ls_shift/su_mean 0.000
_refine_ls_structure_factor_coef Fsqd
_refine_ls_weighting_details 'w = 1/[\s^2^(Fo^2^)+(0.0678P)^2^] where P = (Fo^2^+2Fc^2^)/3'
_refine_ls_weighting_scheme calc
_refine_ls_wR_factor_ref 0.135
_reflns_number_gt 3310
_reflns_number_total 5538
_reflns_threshold_expression I>2\s(I)
_cod_data_source_file qb0126.cif
_cod_data_source_block 324
_cod_depositor_comments
;
The following automatic conversions were performed:

'_exptl_absorpt_correction_type' value 'Multi-scan' changed to
'multi-scan' according to
/home/saulius/struct/CIF-dictionaries/cif_core.dic dictionary named
'cif_core.dic' version 2.4.1 from 2010-06-29.

Automatic conversion script
Id: cif_fix_values 1715 2011-07-08 13:25:40Z adriana 

The following automatic conversions were performed:

'_refine_ls_weighting_scheme' value 'w =
1/[\s^2^(Fo^2^)+(0.0678P)^2^] where P = (Fo^2^+2Fc^2^)/3' was changed
to 'calc'. New tag '_refine_ls_weighting_details' was created. The
value of the new tag was set to 'w = 1/[\s^2^(Fo^2^)+(0.0678P)^2^]
where P = (Fo^2^+2Fc^2^)/3'.

Automatic conversion script
Id: cif_fix_values 3143 2015-03-26 13:38:13Z robertas 

We commented out the line of dashes in the hydrogen bond data loop, 
because this line contains invalid data and we assumed that it was
just a separator.
2017-06-30 Melanie Lailler and Saulius Gra\<zulis
;
_cod_database_code 2009317
_cod_database_fobs_code 2009317

loop_
_symmetry_equiv_pos_as_xyz
'x, y, z'
'-x, -y, -z'

loop_
_atom_site_label
_atom_site_fract_x
_atom_site_fract_y
_atom_site_fract_z
_atom_site_U_iso_or_equiv
_atom_site_adp_type
_atom_site_calc_flag
_atom_site_refinement_flags
_atom_site_occupancy
_atom_site_disorder_assembly
_atom_site_disorder_group
_atom_site_type_symbol
N1A -0.03191(15) -0.09675(16) 0.20438(12) 0.0273(4) Uani d . 1 . . N
C2A 0.07598(19) -0.1611(2) 0.22811(15) 0.0281(5) Uani d . 1 . . C
O2A 0.09498(15) -0.25837(15) 0.16136(11) 0.0431(4) Uani d . 1 . . O
N3A 0.16880(14) -0.11583(16) 0.33224(12) 0.0239(4) Uani d . 1 . . N
C3A 0.27726(18) -0.1932(2) 0.36063(16) 0.0295(5) Uani d . 1 . . C
C4A 0.15914(17) -0.00661(19) 0.41213(14) 0.0228(4) Uani d . 1 . . C
O4A 0.24491(12) 0.02931(14) 0.50068(10) 0.0310(3) Uani d . 1 . . O
C5A 0.04355(17) 0.06098(18) 0.38518(14) 0.0212(4) Uani d . 1 . . C
N5A 0.03838(15) 0.16731(16) 0.46471(13) 0.0286(4) Uani d . 1 . . N
O5A -0.06011(12) 0.23323(14) 0.45022(11) 0.0335(3) Uani d . 1 . . O
C6A -0.04974(17) 0.00821(19) 0.27883(14) 0.0219(4) Uani d . 1 . . C
N6A -0.15578(14) 0.06820(17) 0.25397(13) 0.0280(4) Uani d . 1 . . N
N1B 0.44887(14) 0.13014(16) 0.77503(12) 0.0255(4) Uani d . 1 . . N
C2B 0.50349(18) 0.2149(2) 0.87610(15) 0.0265(4) Uani d . 1 . . C
O2B 0.47471(13) 0.32670(15) 0.89826(11) 0.0360(4) Uani d . 1 . . O
N3B 0.59669(14) 0.17460(16) 0.95842(12) 0.0263(4) Uani d . 1 . . N
C3B 0.6552(2) 0.2713(2) 1.06466(16) 0.0356(5) Uani d . 1 . . C
C4B 0.63464(17) 0.0510(2) 0.94286(15) 0.0256(4) Uani d . 1 . . C
O4B 0.71214(13) 0.01852(15) 1.01902(11) 0.0373(4) Uani d . 1 . . O
C5B 0.57842(17) -0.0373(2) 0.83326(15) 0.0250(4) Uani d . 1 . . C
N5B 0.62009(16) -0.15498(17) 0.81934(13) 0.0322(4) Uani d . 1 . . N
O5B 0.57576(14) -0.24005(15) 0.72475(11) 0.0419(4) Uani d . 1 . . O
C6B 0.48540(17) 0.0109(2) 0.75224(14) 0.0245(4) Uani d . 1 . . C
N6B 0.43433(15) -0.06826(17) 0.65160(12) 0.0307(4) Uani d . 1 . . N
N1C -0.16667(15) -0.23647(16) -0.02360(12) 0.0272(4) Uani d . 1 . . N
C2C -0.2078(2) -0.3778(2) -0.02238(15) 0.0295(5) Uani d . 1 . . C
C3C -0.2465(2) -0.4606(2) -0.14215(15) 0.0331(5) Uani d . 1 . . C
C4C -0.1303(2) -0.4444(2) -0.20726(16) 0.0336(5) Uani d . 1 . . C
C5C -0.0908(2) -0.2995(2) -0.20766(15) 0.0305(5) Uani d . 1 . . C
C6C -0.05341(19) -0.2161(2) -0.08749(16) 0.0314(5) Uani d . 1 . . C
N1D 0.28214(15) 0.28393(16) 0.64836(12) 0.0265(4) Uani d . 1 . . N
C2D 0.38155(19) 0.3338(2) 0.58186(16) 0.0329(5) Uani d . 1 . . C
C3D 0.3178(2) 0.4209(2) 0.50880(16) 0.0348(5) Uani d . 1 . . C
C4D 0.2681(2) 0.5346(2) 0.58065(18) 0.0406(6) Uani d . 1 . . C
C5D 0.1698(2) 0.4830(2) 0.65035(17) 0.0374(5) Uani d . 1 . . C
C6D 0.2319(2) 0.3919(2) 0.72159(15) 0.0311(5) Uani d . 1 . . C
H3A1 0.3622 -0.1350 0.3881 0.044 Uiso calc R 1 . . H
H3A2 0.2844 -0.2562 0.2937 0.044 Uiso calc R 1 . . H
H3A3 0.2562 -0.2393 0.4187 0.044 Uiso calc R 1 . . H
H6A1 -0.2119 0.0392 0.1905 0.034 Uiso calc R 1 . . H
H6A2 -0.1687 0.1363 0.3013 0.034 Uiso calc R 1 . . H
H3B1 0.6043 0.3440 1.0714 0.053 Uiso calc PR 0.50 . . H
H3B2 0.7484 0.3033 1.0636 0.053 Uiso calc PR 0.50 . . H
H3B3 0.6511 0.2297 1.1285 0.053 Uiso calc PR 0.50 . . H
H3B4 0.7316 0.2407 1.1042 0.053 Uiso calc PR 0.50 . . H
H3B5 0.5875 0.2814 1.1121 0.053 Uiso calc PR 0.50 . . H
H3B6 0.6847 0.3550 1.0471 0.053 Uiso calc PR 0.50 . . H
H6B1 0.3785 -0.0420 0.6024 0.037 Uiso calc R 1 . . H
H6B2 0.4570 -0.1459 0.6356 0.037 Uiso calc R 1 . . H
H1CA -0.1404 -0.1903 0.0487 0.033 Uiso calc R 1 . . H
H1CB -0.2391 -0.2045 -0.0557 0.033 Uiso calc R 1 . . H
H2C1 -0.2847 -0.3860 0.0165 0.035 Uiso calc R 1 . . H
H2C2 -0.1331 -0.4103 0.0194 0.035 Uiso calc R 1 . . H
H3C1 -0.3267 -0.4338 -0.1817 0.040 Uiso calc R 1 . . H
H3C2 -0.2685 -0.5531 -0.1391 0.040 Uiso calc R 1 . . H
H4C1 -0.0525 -0.4783 -0.1716 0.040 Uiso calc R 1 . . H
H4C2 -0.1582 -0.4946 -0.2851 0.040 Uiso calc R 1 . . H
H5C1 -0.1662 -0.2682 -0.2497 0.037 Uiso calc R 1 . . H
H5C2 -0.0138 -0.2896 -0.2462 0.037 Uiso calc R 1 . . H
H6C1 0.0285 -0.2403 -0.0480 0.038 Uiso calc R 1 . . H
H6C2 -0.0348 -0.1234 -0.0905 0.038 Uiso calc R 1 . . H
H1DA 0.3218 0.2336 0.6926 0.032 Uiso calc R 1 . . H
H1DB 0.2108 0.2322 0.5997 0.032 Uiso calc R 1 . . H
H2D1 0.4090 0.2598 0.5338 0.039 Uiso calc R 1 . . H
H2D2 0.4621 0.3841 0.6336 0.039 Uiso calc R 1 . . H
H3D1 0.2417 0.3684 0.4531 0.042 Uiso calc R 1 . . H
H3D2 0.3842 0.4557 0.4678 0.042 Uiso calc R 1 . . H
H4D1 0.3452 0.5922 0.6313 0.049 Uiso calc R 1 . . H
H4D2 0.2232 0.5860 0.5314 0.049 Uiso calc R 1 . . H
H5D1 0.0876 0.4350 0.5996 0.045 Uiso calc R 1 . . H
H5D2 0.1449 0.5570 0.7003 0.045 Uiso calc R 1 . . H
H6D1 0.3068 0.4426 0.7795 0.037 Uiso calc R 1 . . H
H6D2 0.1639 0.3542 0.7598 0.037 Uiso calc R 1 . . H

loop_
_atom_site_aniso_label
_atom_site_aniso_U_11
_atom_site_aniso_U_22
_atom_site_aniso_U_33
_atom_site_aniso_U_12
_atom_site_aniso_U_13
_atom_site_aniso_U_23
N1A 0.0321(9) 0.0241(10) 0.0218(8) 0.0060(7) -0.0040(7) 0.0012(7)
C2A 0.0370(11) 0.0218(12) 0.0217(9) 0.0043(9) -0.0035(8) 0.0028(9)
O2A 0.0585(9) 0.0347(10) 0.0285(7) 0.0223(8) -0.0114(7) -0.0058(7)
N3A 0.0266(8) 0.0231(10) 0.0197(7) 0.0052(7) -0.0016(6) 0.0027(7)
C3A 0.0306(10) 0.0273(12) 0.0285(10) 0.0098(9) -0.0027(8) 0.0039(9)
C4A 0.0264(9) 0.0187(11) 0.0211(9) -0.0004(8) 0.0002(8) 0.0047(8)
O4A 0.0349(7) 0.0278(9) 0.0232(7) 0.0061(6) -0.0109(6) 0.0002(6)
C5A 0.0276(9) 0.0158(10) 0.0177(8) 0.0012(8) 0.0006(7) 0.0015(7)
N5A 0.0326(9) 0.0246(10) 0.0293(8) 0.0073(7) 0.0032(7) 0.0075(7)
O5A 0.0320(7) 0.0368(9) 0.0301(7) 0.0102(6) 0.0014(6) 0.0035(6)
C6A 0.0254(9) 0.0211(11) 0.0172(9) 0.0008(8) 0.0005(7) 0.0042(8)
N6A 0.0260(8) 0.0298(10) 0.0235(8) 0.0074(7) -0.0035(6) -0.0013(7)
N1B 0.0260(8) 0.0252(10) 0.0240(8) 0.0068(7) -0.0011(6) 0.0047(7)
C2B 0.0256(10) 0.0276(13) 0.0269(10) 0.0060(9) 0.0043(8) 0.0063(9)
O2B 0.0406(8) 0.0285(9) 0.0357(8) 0.0111(7) 0.0004(6) 0.0007(7)
N3B 0.0254(8) 0.0276(10) 0.0219(8) 0.0035(7) -0.0024(6) 0.0007(7)
C3B 0.0360(11) 0.0341(14) 0.0286(10) 0.0034(9) -0.0046(9) -0.0040(9)
C4B 0.0226(9) 0.0313(12) 0.0214(9) 0.0052(8) 0.0008(8) 0.0042(8)
O4B 0.0422(8) 0.0420(10) 0.0237(7) 0.0154(7) -0.0092(6) 0.0039(6)
C5B 0.0243(9) 0.0271(12) 0.0231(9) 0.0082(8) -0.0004(7) 0.0053(8)
N5B 0.0361(9) 0.0307(11) 0.0250(9) 0.0109(8) -0.0049(7) -0.0007(8)
O5B 0.0485(9) 0.0350(10) 0.0332(8) 0.0174(7) -0.0111(6) -0.0062(7)
C6B 0.0221(9) 0.0299(12) 0.0215(9) 0.0047(8) 0.0011(7) 0.0072(8)
N6B 0.0351(9) 0.0315(11) 0.0218(8) 0.0127(8) -0.0063(7) 0.0008(7)
N1C 0.0313(9) 0.0288(10) 0.0187(7) 0.0111(7) -0.0025(6) 0.0003(7)
C2C 0.0346(11) 0.0298(13) 0.0254(10) 0.0070(9) 0.0064(8) 0.0066(9)
C3C 0.0400(11) 0.0252(13) 0.0305(10) -0.0012(9) 0.0059(9) 0.0008(9)
C4C 0.0476(12) 0.0273(13) 0.0267(10) 0.0095(10) 0.0097(9) 0.0028(9)
C5C 0.0382(11) 0.0288(13) 0.0268(10) 0.0065(9) 0.0094(8) 0.0075(9)
C6C 0.0329(11) 0.0266(12) 0.0322(10) 0.0007(9) 0.0028(9) 0.0047(9)
N1D 0.0311(8) 0.0232(10) 0.0226(8) 0.0053(7) -0.0026(7) 0.0040(7)
C2D 0.0271(10) 0.0373(14) 0.0327(11) 0.0049(9) 0.0049(8) 0.0038(9)
C3D 0.0334(11) 0.0404(15) 0.0304(10) -0.0013(10) 0.0037(9) 0.0126(10)
C4D 0.0449(12) 0.0297(14) 0.0445(12) 0.0025(10) -0.0055(10) 0.0146(10)
C5D 0.0412(12) 0.0324(14) 0.0372(11) 0.0148(10) 0.0024(9) 0.0022(10)
C6D 0.0385(11) 0.0289(13) 0.0237(10) 0.0074(9) 0.0049(8) -0.0005(9)

loop_
_atom_type_symbol
_atom_type_description
_atom_type_scat_dispersion_real
_atom_type_scat_dispersion_imag
_atom_type_scat_source
C C 0.0033 0.0016 'International Tables Vol C Tables 4.2.6.8 and 6.1.1.4'
H H 0.0000 0.0000 'International Tables Vol C Tables 4.2.6.8 and 6.1.1.4'
N N 0.0061 0.0033 'International Tables Vol C Tables 4.2.6.8 and 6.1.1.4'
O O 0.0106 0.0060 'International Tables Vol C Tables 4.2.6.8 and 6.1.1.4'

loop_
_geom_angle_atom_site_label_1
_geom_angle_atom_site_label_2
_geom_angle_atom_site_label_3
_geom_angle
_geom_angle_publ_flag
C6A N1A C2A 120.15(15) no
O2A C2A N1A 121.69(16) no
O2A C2A N3A 118.63(16) no
N1A C2A N3A 119.68(17) no
C4A N3A C2A 123.62(15) no
C4A N3A C3A 117.48(14) no
C2A N3A C3A 118.80(15) no
O4A C4A N3A 120.53(16) no
O4A C4A C5A 123.58(17) no
N3A C4A C5A 115.89(15) no
N5A C5A C6A 127.98(16) no
N5A C5A C4A 114.03(15) no
C6A C5A C4A 117.99(16) no
O5A N5A C5A 119.20(15) no
N6A C6A N1A 118.88(15) no
N6A C6A C5A 118.49(16) no
N1A C6A C5A 122.63(15) no
C6B N1B C2B 120.03(15) no
O2B C2B N1B 121.55(16) no
O2B C2B N3B 118.43(17) no
N1B C2B N3B 120.03(17) no
C4B N3B C2B 123.18(16) no
C4B N3B C3B 119.11(15) no
C2B N3B C3B 117.70(16) no
O4B C4B N3B 120.84(17) no
O4B C4B C5B 123.01(18) no
N3B C4B C5B 116.15(15) no
N5B C5B C6B 127.37(17) no
N5B C5B C4B 114.82(15) no
C6B C5B C4B 117.81(17) no
O5B N5B C5B 119.34(15) no
N6B C6B N1B 118.90(15) no
N6B C6B C5B 118.39(18) no
N1B C6B C5B 122.70(17) no
C2C N1C C6C 112.78(15) no
N1C C2C C3C 111.01(15) no
C2C C3C C4C 110.65(17) no
C5C C4C C3C 109.93(17) no
C4C C5C C6C 111.43(16) no
N1C C6C C5C 110.46(16) no
C6D N1D C2D 112.88(16) no
N1D C2D C3D 109.81(15) no
C2D C3D C4D 111.21(16) no
C5D C4D C3D 110.45(18) no
C4D C5D C6D 111.48(16) no
N1D C6D C5D 110.54(15) no

loop_
_geom_bond_atom_site_label_1
_geom_bond_atom_site_label_2
_geom_bond_site_symmetry_2
_geom_bond_distance
_geom_bond_publ_flag
N1A C6A . 1.328(2) no
N1A C2A . 1.362(2) no
C2A O2A . 1.225(2) no
C2A N3A . 1.412(2) no
N3A C4A . 1.371(2) no
N3A C3A . 1.466(2) no
C3A H3A1 . 0.9600 no
C4A O4A . 1.234(2) no
C4A C5A . 1.453(2) no
C5A N5A . 1.336(2) no
C5A C6A . 1.443(2) no
N5A O5A . 1.2775(19) no
C6A N6A . 1.321(2) no
N1B C6B . 1.327(2) no
N1B C2B . 1.361(2) no
C2B O2B . 1.222(2) no
C2B N3B . 1.418(2) no
N3B C4B . 1.372(2) no
N3B C3B . 1.468(2) no
C4B O4B . 1.237(2) no
C4B C5B . 1.454(3) no
C5B N5B . 1.329(2) no
C5B C6B . 1.450(2) no
N5B O5B . 1.290(2) no
C6B N6B . 1.326(2) no
N1C C2C . 1.484(3) no
N1C C6C . 1.492(2) no
C2C C3C . 1.509(3) no
C3C C4C . 1.521(3) no
C4C C5C . 1.514(3) no
C5C C6C . 1.515(3) no
N1D C6D . 1.485(2) no
N1D C2D . 1.486(2) no
C2D C3D . 1.510(3) no
C3D C4D . 1.515(3) no
C4D C5D . 1.514(3) no
C5D C6D . 1.521(3) no

loop_
_geom_hbond_atom_site_label_D
_geom_hbond_atom_site_label_H
_geom_hbond_atom_site_label_A
_geom_hbond_site_symmetry_A
_geom_hbond_distance_DH
_geom_hbond_distance_HA
_geom_hbond_distance_DA
_geom_hbond_angle_DHA
_geom_hbond_publ_flag
N1C H1CA N1A . 0.90 2.03 2.908(2) 165 n
N1C H1CB N5B 1_454 0.90 2.09 2.951(2) 160 n
N1D H1DA N1B . 0.90 2.03 2.913(2) 167 n
N1D H1DB N5A . 0.90 2.14 3.004(2) 162 n
N6A H6A1 O4B 1_454 0.86 2.06 2.874(2) 157 n
N6A H6A2 O5A . 0.86 1.98 2.627(2) 131 n
N6B H6B1 O4A . 0.86 1.99 2.842(2) 175 n
N6B H6B2 O5B . 0.86 1.96 2.609(2) 132 n

loop_
_geom_torsion_atom_site_label_1
_geom_torsion_atom_site_label_2
_geom_torsion_atom_site_label_3
_geom_torsion_atom_site_label_4
_geom_torsion
_geom_torsion_publ_flag
C6A N1A C2A O2A 179.81(19) no
C6A N1A C2A N3A 0.0(3) no
O2A C2A N3A C4A 178.62(18) no
N1A C2A N3A C4A -1.6(3) no
O2A C2A N3A C3A -5.1(3) no
N1A C2A N3A C3A 174.67(17) no
C2A N3A C4A O4A -178.74(17) no
C3A N3A C4A O4A 5.0(3) no
C2A N3A C4A C5A 1.4(3) no
C3A N3A C4A C5A -174.91(16) no
O4A C4A C5A N5A 0.6(3) no
N3A C4A C5A N5A -179.54(16) no
O4A C4A C5A C6A -179.68(17) no
N3A C4A C5A C6A 0.2(2) no
C6A C5A N5A O5A 1.1(3) no
C4A C5A N5A O5A -179.18(15) no
C2A N1A C6A N6A -179.53(17) no
C2A N1A C6A C5A 1.6(3) no
N5A C5A C6A N6A -0.9(3) no
C4A C5A C6A N6A 179.42(16) no
N5A C5A C6A N1A 177.98(18) no
C4A C5A C6A N1A -1.7(3) no
C6B N1B C2B O2B 177.97(18) no
C6B N1B C2B N3B -1.7(3) no
O2B C2B N3B C4B 179.15(17) no
N1B C2B N3B C4B -1.2(3) no
O2B C2B N3B C3B -1.3(3) no
N1B C2B N3B C3B 178.42(16) no
C2B N3B C4B O4B -177.09(17) no
C3B N3B C4B O4B 3.3(3) no
C2B N3B C4B C5B 2.8(3) no
C3B N3B C4B C5B -176.81(16) no
O4B C4B C5B N5B -2.0(3) no
N3B C4B C5B N5B 178.12(17) no
O4B C4B C5B C6B 178.15(17) no
N3B C4B C5B C6B -1.7(3) no
C6B C5B N5B O5B -0.2(3) no
C4B C5B N5B O5B -179.95(17) no
C2B N1B C6B N6B -177.70(16) no
C2B N1B C6B C5B 2.7(3) no
N5B C5B C6B N6B -0.4(3) no
C4B C5B C6B N6B 179.44(16) no
N5B C5B C6B N1B 179.20(18) no
C4B C5B C6B N1B -1.0(3) no
C6C N1C C2C C3C -56.04(19) no
N1C C2C C3C C4C 56.3(2) no
C2C C3C C4C C5C -56.5(2) no
C3C C4C C5C C6C 56.4(2) no
C2C N1C C6C C5C 55.11(19) no
C4C C5C C6C N1C -55.2(2) no
C6D N1D C2D C3D -57.6(2) no
N1D C2D C3D C4D 57.0(2) no
C2D C3D C4D C5D -56.1(2) no
C3D C4D C5D C6D 54.4(2) no
C2D N1D C6D C5D 56.1(2) no
C4D C5D C6D N1D -54.0(2) no
